data_7023097
loop_
_publ_author_name
'Mikata, Yuji'
'Sato, Yumi'
'Takeuchi, Saaya'
'Kuroda, Yasuko'
'Konno, Hideo'
'Iwatsuki, Satoshi'

_publ_section_title
;
 Quinoline-based fluorescent zinc sensors with enhanced fluorescence
 intensity, Zn/Cd selectivity and metal binding affinity by conformational
 restriction.
;
_journal_issue 26
_journal_name_full 'Dalton transactions (Cambridge, England : 2003)'
_journal_page_first 9688
_journal_page_last 9698
_journal_paper_doi 10.1039/c3dt50719j
_journal_volume 42
_journal_year 2013
_chemical_formula_moiety 'C47 H46 Cl2 N6 O9 Zn'
_chemical_formula_sum 'C47 H46 Cl2 N6 O9 Zn'
_chemical_formula_weight 975.20
_space_group_IT_number 2
_symmetry_cell_setting triclinic
_symmetry_Int_Tables_number 2
_symmetry_space_group_name_Hall '-P 1'
_symmetry_space_group_name_H-M 'P -1'
_atom_sites_solution_hydrogens geom
_atom_sites_solution_primary direct
_atom_sites_solution_secondary difmap
_cell_angle_alpha 102.860(3)
_cell_angle_beta 94.7431(16)
_cell_angle_gamma 112.892(2)
_cell_formula_units_Z 2
_cell_length_a 11.522(3)
_cell_length_b 11.821(3)
_cell_length_c 17.615(4)
_cell_measurement_reflns_used 6477
_cell_measurement_temperature 123
_cell_measurement_theta_max 27.49
_cell_measurement_theta_min 3.07
_cell_volume 2116.2(9)
_computing_cell_refinement CrystalClear
_computing_data_collection 'CrystalClear (Rigaku/MSC Inc., 2006)'
_computing_data_reduction CrystalClear
_computing_molecular_graphics 'CrystalStructure 4.0'
_computing_publication_material 'CrystalStructure 4.0 (Rigaku, 2010)'
_computing_structure_refinement 'SHELXL97 (Sheldrick, 2008)'
_computing_structure_solution 'SIR92 (Altomare, et al., 1994)'
_diffrn_ambient_temperature 123
_diffrn_detector_area_resol_mean 7.314
_diffrn_measured_fraction_theta_full 0.949
_diffrn_measured_fraction_theta_max 0.949
_diffrn_measurement_device_type 'Rigaku Mercury70'
_diffrn_measurement_method \w
_diffrn_radiation_type 'Mo K\a'
_diffrn_radiation_wavelength 0.71070
_diffrn_reflns_av_R_equivalents 0.0174
_diffrn_reflns_limit_h_max 14
_diffrn_reflns_limit_h_min -14
_diffrn_reflns_limit_k_max 12
_diffrn_reflns_limit_k_min -15
_diffrn_reflns_limit_l_max 22
_diffrn_reflns_limit_l_min -22
_diffrn_reflns_number 16476
_diffrn_reflns_theta_full 27.49
_diffrn_reflns_theta_max 27.48
_diffrn_standards_number 0
_exptl_absorpt_coefficient_mu 0.774
_exptl_absorpt_correction_T_max 0.628
_exptl_absorpt_correction_T_min 0.490
_exptl_absorpt_correction_type multi-scan
_exptl_absorpt_process_details 'REQAB (Rigaku, 1998)'
_exptl_crystal_colour colorless
_exptl_crystal_density_diffrn 1.530
_exptl_crystal_density_method 'not measured'
_exptl_crystal_description unknown
_exptl_crystal_F_000 1012.00
_exptl_crystal_size_max 0.600
_exptl_crystal_size_mid 0.600
_exptl_crystal_size_min 0.600
_refine_diff_density_max 1.340
_refine_diff_density_min -0.580
_refine_ls_extinction_method none
_refine_ls_goodness_of_fit_ref 1.051
_refine_ls_hydrogen_treatment constr
_refine_ls_number_parameters 586
_refine_ls_number_reflns 9221
_refine_ls_number_restraints 0
_refine_ls_R_factor_gt 0.0370
_refine_ls_shift/su_max 0.003
_refine_ls_structure_factor_coef Fsqd
_refine_ls_weighting_details 'w = 1/[\s^2^(Fo^2^)+(0.0444P)^2^+1.5664P] where P=(Fo^2^+2Fc^2^)/3'
_refine_ls_weighting_scheme calc
_refine_ls_wR_factor_ref 0.0971
_reflns_number_gt 8296
_reflns_number_total 9221
_reflns_threshold_expression F^2^>2.0\s(F^2^)
_cod_data_source_file c3dt50719j.txt
_cod_data_source_block TQDACH-ZnClO4-111011-2
_cod_database_code 7023097

loop_
_symmetry_equiv_pos_site_id
_symmetry_equiv_pos_as_xyz
1 +X,+Y,+Z
2 -X,-Y,-Z

loop_
_atom_site_label
_atom_site_type_symbol
_atom_site_fract_x
_atom_site_fract_y
_atom_site_fract_z
_atom_site_U_iso_or_equiv
_atom_site_adp_type
_atom_site_occupancy
_atom_site_symmetry_multiplicity
_atom_site_calc_flag
_atom_site_refinement_flags
Zn1 Zn 0.978382(19) 1.002809(19) 0.253816(13) 0.01579(7) Uani 1.0 2 d .
Cl1 Cl 0.69867(4) 1.38180(4) 0.51144(3) 0.02078(11) Uani 1.0 2 d .
Cl2 Cl 1.37867(5) 0.82323(5) 0.07409(3) 0.02361(11) Uani 1.0 2 d .
O1 O 0.69574(15) 1.42573(14) 0.59425(9) 0.0280(4) Uani 1.0 2 d .
O2 O 0.65305(15) 1.24483(14) 0.48859(9) 0.0292(4) Uani 1.0 2 d .
O3 O 0.61672(16) 1.41659(15) 0.46467(10) 0.0326(4) Uani 1.0 2 d .
O4 O 0.82772(15) 1.43843(18) 0.49859(10) 0.0418(5) Uani 1.0 2 d .
O5 O 1.37916(17) 0.84109(17) -0.00391(10) 0.0356(4) Uani 1.0 2 d .
O6 O 1.41755(16) 0.72116(16) 0.07696(11) 0.0353(4) Uani 1.0 2 d .
O7 O 1.46682(17) 0.93836(17) 0.13176(12) 0.0431(5) Uani 1.0 2 d .
O8 O 1.25158(15) 0.78927(17) 0.09062(11) 0.0387(4) Uani 1.0 2 d .
O9 O 1.2087(3) 0.49536(18) 0.08798(13) 0.0525(6) Uani 1.0 2 d .
N1 N 0.80343(14) 1.03096(14) 0.22503(9) 0.0150(3) Uani 1.0 2 d .
N2 N 1.04543(14) 1.20398(14) 0.31771(9) 0.0148(3) Uani 1.0 2 d .
N3 N 0.83282(15) 0.81209(15) 0.20543(9) 0.0167(3) Uani 1.0 2 d .
N4 N 1.00617(15) 1.05080(15) 0.13582(9) 0.0167(3) Uani 1.0 2 d .
N5 N 1.17482(14) 1.05572(15) 0.29883(9) 0.0155(3) Uani 1.0 2 d .
N6 N 0.92933(15) 0.98942(15) 0.38713(10) 0.0174(4) Uani 1.0 2 d .
C1 C 0.81864(17) 1.16078(17) 0.27016(11) 0.0157(4) Uani 1.0 2 d .
C2 C 0.95990(17) 1.25680(17) 0.28546(11) 0.0155(4) Uani 1.0 2 d .
C3 C 0.97890(18) 1.38845(18) 0.33548(12) 0.0186(4) Uani 1.0 2 d .
C4 C 0.89340(19) 1.43814(18) 0.29573(13) 0.0215(4) Uani 1.0 2 d .
C5 C 0.75353(19) 1.34439(18) 0.28232(12) 0.0207(4) Uani 1.0 2 d .
C6 C 0.73268(18) 1.21242(18) 0.23148(11) 0.0180(4) Uani 1.0 2 d .
C7 C 0.70122(17) 0.92610(17) 0.24495(12) 0.0168(4) Uani 1.0 2 d .
C8 C 0.71751(18) 0.80382(18) 0.21672(11) 0.0176(4) Uani 1.0 2 d .
C9 C 0.60878(19) 0.68630(19) 0.19971(13) 0.0225(4) Uani 1.0 2 d .
C10 C 0.6199(2) 0.57548(19) 0.16800(13) 0.0248(5) Uani 1.0 2 d .
C11 C 0.7534(2) 0.46999(19) 0.11049(13) 0.0239(5) Uani 1.0 2 d .
C12 C 0.8688(3) 0.4803(2) 0.09095(12) 0.0250(5) Uani 1.0 2 d .
C13 C 0.9738(2) 0.6003(2) 0.10973(12) 0.0224(4) Uani 1.0 2 d .
C14 C 0.96222(19) 0.70941(18) 0.14831(11) 0.0189(4) Uani 1.0 2 d .
C15 C 0.84483(18) 0.70141(17) 0.16946(11) 0.0167(4) Uani 1.0 2 d .
C16 C 0.73804(19) 0.57995(18) 0.14994(12) 0.0201(4) Uani 1.0 2 d .
C17 C 0.78311(18) 1.00773(18) 0.13765(11) 0.0173(4) Uani 1.0 2 d .
C18 C 0.90647(18) 1.07149(17) 0.10991(11) 0.0158(4) Uani 1.0 2 d .
C19 C 0.90957(19) 1.14691(18) 0.05793(11) 0.0195(4) Uani 1.0 2 d .
C20 C 1.0223(2) 1.20719(19) 0.03443(12) 0.0222(4) Uani 1.0 2 d .
C21 C 1.2475(2) 1.2406(2) 0.03216(12) 0.0246(5) Uani 1.0 2 d .
C22 C 1.3472(2) 1.2115(2) 0.05204(13) 0.0259(5) Uani 1.0 2 d .
C23 C 1.3333(2) 1.1243(2) 0.09746(12) 0.0237(5) Uani 1.0 2 d .
C24 C 1.22183(19) 1.07104(19) 0.12465(12) 0.0202(4) Uani 1.0 2 d .
C25 C 1.11776(18) 1.10213(17) 0.10676(11) 0.0170(4) Uani 1.0 2 d .
C26 C 1.12957(19) 1.18511(18) 0.05771(11) 0.0194(4) Uani 1.0 2 d .
C27 C 1.17643(17) 1.26334(17) 0.30244(12) 0.0172(4) Uani 1.0 2 d .
C28 C 1.24533(18) 1.17920(18) 0.30881(11) 0.0170(4) Uani 1.0 2 d .
C29 C 1.38023(18) 1.23473(19) 0.32594(12) 0.0206(4) Uani 1.0 2 d .
C30 C 1.44266(18) 1.16007(19) 0.33341(12) 0.0210(4) Uani 1.0 2 d .
C31 C 1.43090(19) 0.9499(2) 0.34260(12) 0.0232(5) Uani 1.0 2 d .
C32 C 1.3587(2) 0.8261(2) 0.34116(12) 0.0246(5) Uani 1.0 2 d .
C33 C 1.2235(2) 0.7774(2) 0.32518(12) 0.0219(4) Uani 1.0 2 d .
C34 C 1.16365(19) 0.85232(18) 0.31068(11) 0.0185(4) Uani 1.0 2 d .
C35 C 1.23591(18) 0.97983(18) 0.31121(11) 0.0164(4) Uani 1.0 2 d .
C36 C 1.37189(18) 1.02992(19) 0.32783(11) 0.0190(4) Uani 1.0 2 d .
C37 C 1.05331(18) 1.21423(18) 0.40421(11) 0.0176(4) Uani 1.0 2 d .
C38 C 0.94357(18) 1.10706(18) 0.42131(11) 0.0161(4) Uani 1.0 2 d .
C39 C 0.86377(19) 1.13539(19) 0.47217(11) 0.0195(4) Uani 1.0 2 d .
C40 C 0.76482(19) 1.03661(19) 0.48638(11) 0.0199(4) Uani 1.0 2 d .
C41 C 0.65256(19) 0.80352(19) 0.47047(12) 0.0215(4) Uani 1.0 2 d .
C42 C 0.6462(2) 0.6837(2) 0.44248(13) 0.0232(4) Uani 1.0 2 d .
C43 C 0.7369(2) 0.66477(19) 0.39775(12) 0.0225(4) Uani 1.0 2 d .
C44 C 0.82952(19) 0.76511(19) 0.37973(12) 0.0207(4) Uani 1.0 2 d .
C45 C 0.83793(18) 0.89034(18) 0.40728(11) 0.0170(4) Uani 1.0 2 d .
C46 C 0.75078(18) 0.91041(18) 0.45566(11) 0.0175(4) Uani 1.0 2 d .
C47 C 1.2323(3) 0.5118(3) 0.17187(18) 0.0471(7) Uani 1.0 2 d .
H1 H 0.7953 1.1545 0.3230 0.0188 Uiso 1.0 2 calc R
H2 H 0.9809 1.2668 0.2327 0.0186 Uiso 1.0 2 calc R
H3 H 0.9584 1.3827 0.3884 0.0223 Uiso 1.0 2 calc R
H4 H 1.0698 1.4492 0.3431 0.0223 Uiso 1.0 2 calc R
H5 H 0.9058 1.5224 0.3297 0.0257 Uiso 1.0 2 calc R
H6 H 0.9173 1.4493 0.2443 0.0257 Uiso 1.0 2 calc R
H7 H 0.6987 1.3763 0.2555 0.0248 Uiso 1.0 2 calc R
H8 H 0.7283 1.3375 0.3341 0.0248 Uiso 1.0 2 calc R
H9 H 0.7521 1.2184 0.1784 0.0216 Uiso 1.0 2 calc R
H10 H 0.6416 1.1523 0.2244 0.0216 Uiso 1.0 2 calc R
H11 H 0.6163 0.9151 0.2193 0.0201 Uiso 1.0 2 calc R
H12 H 0.7055 0.9470 0.3030 0.0201 Uiso 1.0 2 calc R
H13 H 0.5286 0.6843 0.2102 0.0270 Uiso 1.0 2 calc R
H14 H 0.5481 0.4955 0.1582 0.0298 Uiso 1.0 2 calc R
H15 H 0.6831 0.3884 0.0975 0.0286 Uiso 1.0 2 calc R
H16 H 0.8780 0.4058 0.0645 0.0300 Uiso 1.0 2 calc R
H17 H 1.0534 0.6063 0.0957 0.0269 Uiso 1.0 2 calc R
H18 H 1.0337 0.7901 0.1606 0.0227 Uiso 1.0 2 calc R
H19 H 0.7210 1.0407 0.1212 0.0207 Uiso 1.0 2 calc R
H20 H 0.7459 0.9146 0.1120 0.0207 Uiso 1.0 2 calc R
H21 H 0.8346 1.1558 0.0395 0.0234 Uiso 1.0 2 calc R
H22 H 1.0282 1.2636 0.0026 0.0266 Uiso 1.0 2 calc R
H23 H 1.2569 1.2986 0.0010 0.0295 Uiso 1.0 2 calc R
H24 H 1.4261 1.2500 0.0353 0.0311 Uiso 1.0 2 calc R
H25 H 1.4022 1.1020 0.1094 0.0284 Uiso 1.0 2 calc R
H26 H 1.2145 1.0131 0.1556 0.0242 Uiso 1.0 2 calc R
H27 H 1.2242 1.3481 0.3414 0.0207 Uiso 1.0 2 calc R
H28 H 1.1726 1.2759 0.2487 0.0207 Uiso 1.0 2 calc R
H29 H 1.4271 1.3235 0.3322 0.0247 Uiso 1.0 2 calc R
H30 H 1.5337 1.1955 0.3424 0.0252 Uiso 1.0 2 calc R
H31 H 1.5218 0.9827 0.3537 0.0278 Uiso 1.0 2 calc R
H32 H 1.3992 0.7731 0.3509 0.0296 Uiso 1.0 2 calc R
H33 H 1.1734 0.6915 0.3245 0.0263 Uiso 1.0 2 calc R
H34 H 1.0726 0.8180 0.3002 0.0222 Uiso 1.0 2 calc R
H35 H 1.0535 1.2969 0.4320 0.0211 Uiso 1.0 2 calc R
H36 H 1.1352 1.2136 0.4255 0.0211 Uiso 1.0 2 calc R
H37 H 0.8787 1.2214 0.4960 0.0234 Uiso 1.0 2 calc R
H38 H 0.7059 1.0530 0.5168 0.0239 Uiso 1.0 2 calc R
H39 H 0.5911 0.8158 0.5001 0.0257 Uiso 1.0 2 calc R
H40 H 0.5808 0.6130 0.4530 0.0279 Uiso 1.0 2 calc R
H41 H 0.7337 0.5814 0.3800 0.0270 Uiso 1.0 2 calc R
H42 H 0.8883 0.7503 0.3486 0.0248 Uiso 1.0 2 calc R
H43 H 1.2634 0.6026 0.2000 0.0566 Uiso 1.0 2 calc R
H44 H 1.2971 0.4812 0.1850 0.0566 Uiso 1.0 2 calc R
H45 H 1.1525 0.4629 0.1879 0.0566 Uiso 1.0 2 calc R

loop_
_atom_site_aniso_label
_atom_site_aniso_U_11
_atom_site_aniso_U_22
_atom_site_aniso_U_33
_atom_site_aniso_U_12
_atom_site_aniso_U_13
_atom_site_aniso_U_23
Zn1 0.01287(11) 0.01325(11) 0.01961(13) 0.00519(9) 0.00105(9) 0.00270(9)
Cl1 0.0182(3) 0.0187(3) 0.0212(3) 0.00590(18) 0.00241(18) 0.00134(18)
Cl2 0.0185(3) 0.0226(3) 0.0295(3) 0.00851(19) 0.0017(2) 0.0079(2)
O1 0.0296(8) 0.0259(8) 0.0219(8) 0.0076(7) 0.0076(7) 0.0005(6)
O2 0.0349(9) 0.0197(8) 0.0314(9) 0.0148(7) -0.0020(7) 0.0008(7)
O3 0.0373(9) 0.0253(8) 0.0366(10) 0.0145(7) -0.0015(8) 0.0116(7)
O4 0.0201(8) 0.0512(11) 0.0326(10) 0.0001(8) 0.0097(7) -0.0033(8)
O5 0.0419(10) 0.0400(10) 0.0319(9) 0.0211(8) 0.0075(8) 0.0161(8)
O6 0.0356(9) 0.0335(9) 0.0483(11) 0.0228(8) 0.0092(8) 0.0175(8)
O7 0.0359(10) 0.0305(9) 0.0469(12) 0.0088(8) -0.0176(9) -0.0011(8)
O8 0.0232(8) 0.0415(10) 0.0568(12) 0.0146(8) 0.0152(8) 0.0194(9)
O9 0.0676(14) 0.0366(11) 0.0537(13) 0.0212(10) 0.0172(11) 0.0124(10)
N1 0.0140(8) 0.0130(7) 0.0166(8) 0.0047(6) 0.0031(7) 0.0031(6)
N2 0.0133(7) 0.0159(8) 0.0147(8) 0.0058(6) 0.0027(6) 0.0042(6)
N3 0.0167(8) 0.0159(8) 0.0164(8) 0.0064(7) 0.0013(7) 0.0037(7)
N4 0.0185(8) 0.0163(8) 0.0150(8) 0.0078(7) 0.0033(7) 0.0029(6)
N5 0.0132(7) 0.0175(8) 0.0155(8) 0.0065(6) 0.0021(7) 0.0041(6)
N6 0.0170(8) 0.0169(8) 0.0184(8) 0.0075(7) 0.0044(7) 0.0043(7)
C1 0.0162(9) 0.0142(9) 0.0155(9) 0.0066(7) 0.0021(8) 0.0020(7)
C2 0.0142(9) 0.0144(9) 0.0171(9) 0.0060(7) 0.0024(8) 0.0033(7)
C3 0.0178(9) 0.0152(9) 0.0203(10) 0.0063(8) 0.0017(8) 0.0021(8)
C4 0.0212(10) 0.0159(9) 0.0280(11) 0.0085(8) 0.0052(9) 0.0059(8)
C5 0.0203(10) 0.0180(9) 0.0245(11) 0.0103(8) 0.0038(8) 0.0036(8)
C6 0.0182(9) 0.0185(9) 0.0176(10) 0.0096(8) 0.0012(8) 0.0029(8)
C7 0.0116(8) 0.0176(9) 0.0200(10) 0.0049(7) 0.0028(8) 0.0052(8)
C8 0.0151(9) 0.0159(9) 0.0187(10) 0.0044(8) 0.0003(8) 0.0039(8)
C9 0.0152(9) 0.0194(10) 0.0305(12) 0.0045(8) 0.0041(9) 0.0078(9)
C10 0.0203(10) 0.0162(10) 0.0322(12) 0.0026(8) 0.0018(9) 0.0062(9)
C11 0.0277(11) 0.0152(9) 0.0251(11) 0.0072(8) 0.0016(9) 0.0035(8)
C12 0.0355(12) 0.0201(10) 0.0211(11) 0.0151(9) 0.0040(9) 0.0029(8)
C13 0.0271(11) 0.0245(10) 0.0205(10) 0.0142(9) 0.0065(9) 0.0084(8)
C14 0.0204(10) 0.0184(9) 0.0172(10) 0.0076(8) 0.0018(8) 0.0050(8)
C15 0.0200(9) 0.0148(9) 0.0142(9) 0.0069(8) -0.0006(8) 0.0037(7)
C16 0.0206(10) 0.0170(9) 0.0198(10) 0.0058(8) 0.0001(8) 0.0044(8)
C17 0.0173(9) 0.0182(9) 0.0150(9) 0.0077(8) 0.0005(8) 0.0028(7)
C18 0.0177(9) 0.0158(9) 0.0120(9) 0.0075(7) 0.0009(7) 0.0000(7)
C19 0.0224(10) 0.0206(10) 0.0172(10) 0.0116(8) 0.0022(8) 0.0042(8)
C20 0.0310(11) 0.0224(10) 0.0162(10) 0.0132(9) 0.0063(9) 0.0068(8)
C21 0.0286(11) 0.0230(10) 0.0201(11) 0.0083(9) 0.0101(9) 0.0046(8)
C22 0.0219(10) 0.0249(11) 0.0241(11) 0.0051(9) 0.0091(9) 0.0009(9)
C23 0.0205(10) 0.0263(11) 0.0215(11) 0.0108(9) 0.0045(9) -0.0006(8)
C24 0.0209(10) 0.0216(10) 0.0175(10) 0.0101(8) 0.0043(8) 0.0021(8)
C25 0.0170(9) 0.0162(9) 0.0145(9) 0.0060(8) 0.0023(8) -0.0002(7)
C26 0.0229(10) 0.0189(9) 0.0144(9) 0.0085(8) 0.0050(8) 0.0008(8)
C27 0.0137(9) 0.0144(9) 0.0199(10) 0.0033(7) 0.0014(8) 0.0031(7)
C28 0.0151(9) 0.0181(9) 0.0159(9) 0.0056(8) 0.0034(8) 0.0036(8)
C29 0.0150(9) 0.0216(10) 0.0223(10) 0.0046(8) 0.0034(8) 0.0063(8)
C30 0.0123(9) 0.0274(11) 0.0197(10) 0.0061(8) 0.0026(8) 0.0041(8)
C31 0.0181(10) 0.0329(11) 0.0227(11) 0.0152(9) 0.0053(9) 0.0065(9)
C32 0.0275(11) 0.0324(11) 0.0229(11) 0.0208(10) 0.0066(9) 0.0084(9)
C33 0.0260(11) 0.0223(10) 0.0195(10) 0.0125(9) 0.0047(9) 0.0053(8)
C34 0.0177(9) 0.0216(10) 0.0169(10) 0.0093(8) 0.0040(8) 0.0045(8)
C35 0.0166(9) 0.0198(9) 0.0138(9) 0.0091(8) 0.0038(8) 0.0035(7)
C36 0.0159(9) 0.0266(10) 0.0155(10) 0.0103(8) 0.0037(8) 0.0051(8)
C37 0.0179(9) 0.0175(9) 0.0145(9) 0.0063(8) 0.0003(8) 0.0024(7)
C38 0.0165(9) 0.0187(9) 0.0131(9) 0.0082(8) 0.0004(8) 0.0038(7)
C39 0.0237(10) 0.0206(10) 0.0160(10) 0.0121(8) 0.0044(8) 0.0032(8)
C40 0.0232(10) 0.0246(10) 0.0159(10) 0.0138(9) 0.0062(8) 0.0052(8)
C41 0.0196(10) 0.0258(10) 0.0221(11) 0.0106(8) 0.0079(8) 0.0090(9)
C42 0.0211(10) 0.0229(10) 0.0263(11) 0.0071(8) 0.0075(9) 0.0110(9)
C43 0.0253(10) 0.0183(10) 0.0253(11) 0.0106(8) 0.0064(9) 0.0056(8)
C44 0.0224(10) 0.0209(10) 0.0218(10) 0.0115(8) 0.0080(8) 0.0059(8)
C45 0.0170(9) 0.0191(9) 0.0159(9) 0.0080(8) 0.0028(8) 0.0060(8)
C46 0.0187(9) 0.0215(10) 0.0149(9) 0.0103(8) 0.0041(8) 0.0062(8)
C47 0.0507(17) 0.0387(15) 0.0524(18) 0.0159(13) 0.0202(14) 0.0148(13)

loop_
_atom_type_symbol
_atom_type_description
_atom_type_scat_dispersion_real
_atom_type_scat_dispersion_imag
_atom_type_scat_source
C C 0.0033 0.0016
;
International Tables for Crystallography
(1992, Vol. C, Tables 4.2.6.8 and 6.1.1.4)
;
H H 0.0000 0.0000
;
International Tables for Crystallography
(1992, Vol. C, Table 6.1.1.4)
;
Cl Cl 0.1484 0.1585
;
International Tables for Crystallography
(1992, Vol. C, Tables 4.2.6.8 and 6.1.1.4)
;
N N 0.0061 0.0033
;
International Tables for Crystallography
(1992, Vol. C, Tables 4.2.6.8 and 6.1.1.4)
;
O O 0.0106 0.0060
;
International Tables for Crystallography
(1992, Vol. C, Tables 4.2.6.8 and 6.1.1.4)
;
Zn Zn 0.2839 1.4301
;
International Tables for Crystallography
(1992, Vol. C, Tables 4.2.6.8 and 6.1.1.4)
;

loop_
_geom_angle_atom_site_label_1
_geom_angle_atom_site_label_2
_geom_angle_atom_site_label_3
_geom_angle
_geom_angle_publ_flag
N1 Zn1 N2 80.02(6) yes
N1 Zn1 N3 76.43(7) yes
N1 Zn1 N4 79.89(7) yes
N1 Zn1 N5 157.13(6) yes
N2 Zn1 N3 152.98(7) yes
N2 Zn1 N4 91.71(7) yes
N2 Zn1 N5 77.43(7) yes
N3 Zn1 N4 96.97(6) yes
N3 Zn1 N5 126.39(8) yes
N4 Zn1 N5 96.95(7) yes
O1 Cl1 O2 109.42(10) yes
O1 Cl1 O3 109.35(12) yes
O1 Cl1 O4 109.62(9) yes
O2 Cl1 O3 109.07(10) yes
O2 Cl1 O4 109.30(12) yes
O3 Cl1 O4 110.06(12) yes
O5 Cl2 O6 108.95(13) yes
O5 Cl2 O7 110.05(12) yes
O5 Cl2 O8 109.14(12) yes
O6 Cl2 O7 109.11(12) yes
O6 Cl2 O8 109.56(12) yes
O7 Cl2 O8 110.00(12) yes
Zn1 N1 C1 111.12(10) yes
Zn1 N1 C7 104.38(14) yes
Zn1 N1 C17 104.03(13) yes
C1 N1 C7 113.22(16) yes
C1 N1 C17 114.33(17) yes
C7 N1 C17 108.91(13) yes
Zn1 N2 C2 109.39(9) yes
Zn1 N2 C27 103.84(12) yes
Zn1 N2 C37 108.07(12) yes
C2 N2 C27 111.87(16) yes
C2 N2 C37 114.46(17) yes
C27 N2 C37 108.62(14) yes
Zn1 N3 C8 111.98(13) yes
Zn1 N3 C15 129.35(14) yes
C8 N3 C15 118.58(15) yes
Zn1 N4 C18 107.75(13) yes
Zn1 N4 C25 130.00(14) yes
C18 N4 C25 117.67(19) yes
Zn1 N5 C28 111.62(16) yes
Zn1 N5 C35 129.48(11) yes
C28 N5 C35 118.61(17) yes
C38 N6 C45 117.73(19) yes
N1 C1 C2 110.03(17) yes
N1 C1 C6 114.95(14) yes
C2 C1 C6 109.86(17) yes
N2 C2 C1 110.51(17) yes
N2 C2 C3 114.74(15) yes
C1 C2 C3 110.90(18) yes
C2 C3 C4 111.10(16) yes
C3 C4 C5 109.95(18) yes
C4 C5 C6 110.60(19) yes
C1 C6 C5 111.18(15) yes
N1 C7 C8 109.60(17) yes
N3 C8 C7 118.32(15) yes
N3 C8 C9 122.9(2) yes
C7 C8 C9 118.7(2) yes
C8 C9 C10 119.4(3) yes
C9 C10 C16 119.79(17) yes
C12 C11 C16 120.49(18) yes
C11 C12 C13 120.5(3) yes
C12 C13 C14 120.6(3) yes
C13 C14 C15 120.11(17) yes
N3 C15 C14 119.63(15) yes
N3 C15 C16 120.9(2) yes
C14 C15 C16 119.4(2) yes
C10 C16 C11 122.77(17) yes
C10 C16 C15 118.2(2) yes
C11 C16 C15 119.0(2) yes
N1 C17 C18 111.85(14) yes
N4 C18 C17 117.10(19) yes
N4 C18 C19 123.94(19) yes
C17 C18 C19 119.0(2) yes
C18 C19 C20 118.8(3) yes
C19 C20 C26 119.6(3) yes
C22 C21 C26 120.6(3) yes
C21 C22 C23 120.0(2) yes
C22 C23 C24 121.0(3) yes
C23 C24 C25 120.3(3) yes
N4 C25 C24 120.3(2) yes
N4 C25 C26 121.0(2) yes
C24 C25 C26 118.66(19) yes
C20 C26 C21 122.0(3) yes
C20 C26 C25 118.57(19) yes
C21 C26 C25 119.4(3) yes
N2 C27 C28 110.08(17) yes
N5 C28 C27 117.97(17) yes
N5 C28 C29 123.0(3) yes
C27 C28 C29 118.99(18) yes
C28 C29 C30 119.26(19) yes
C29 C30 C36 119.76(19) yes
C32 C31 C36 120.8(2) yes
C31 C32 C33 119.7(3) yes
C32 C33 C34 120.9(2) yes
C33 C34 C35 120.53(19) yes
N5 C35 C34 120.10(18) yes
N5 C35 C36 120.87(18) yes
C34 C35 C36 119.0(3) yes
C30 C36 C31 122.56(18) yes
C30 C36 C35 118.2(3) yes
C31 C36 C35 119.11(19) yes
N2 C37 C38 112.78(13) yes
N6 C38 C37 116.32(19) yes
N6 C38 C39 123.74(18) yes
C37 C38 C39 119.93(18) yes
C38 C39 C40 118.7(2) yes
C39 C40 C46 119.6(2) yes
C42 C41 C46 120.5(3) yes
C41 C42 C43 120.0(2) yes
C42 C43 C44 120.9(3) yes
C43 C44 C45 120.4(3) yes
N6 C45 C44 119.7(2) yes
N6 C45 C46 121.7(2) yes
C44 C45 C46 118.62(18) yes
C40 C46 C41 122.5(2) yes
C40 C46 C45 118.03(18) yes
C41 C46 C45 119.4(2) yes
N1 C1 H1 107.219 no
C2 C1 H1 107.217 no
C6 C1 H1 107.215 no
N2 C2 H2 106.735 no
C1 C2 H2 106.743 no
C3 C2 H2 106.745 no
C2 C3 H3 109.410 no
C2 C3 H4 109.416 no
C4 C3 H3 109.415 no
C4 C3 H4 109.417 no
H3 C3 H4 108.021 no
C3 C4 H5 109.671 no
C3 C4 H6 109.673 no
C5 C4 H5 109.676 no
C5 C4 H6 109.674 no
H5 C4 H6 108.167 no
C4 C5 H7 109.529 no
C4 C5 H8 109.532 no
C6 C5 H7 109.528 no
C6 C5 H8 109.526 no
H7 C5 H8 108.084 no
C1 C6 H9 109.397 no
C1 C6 H10 109.404 no
C5 C6 H9 109.394 no
C5 C6 H10 109.398 no
H9 C6 H10 108.013 no
N1 C7 H11 109.746 no
N1 C7 H12 109.751 no
C8 C7 H11 109.752 no
C8 C7 H12 109.748 no
H11 C7 H12 108.223 no
C8 C9 H13 120.319 no
C10 C9 H13 120.325 no
C9 C10 H14 120.107 no
C16 C10 H14 120.100 no
C12 C11 H15 119.752 no
C16 C11 H15 119.755 no
C11 C12 H16 119.765 no
C13 C12 H16 119.764 no
C12 C13 H17 119.720 no
C14 C13 H17 119.711 no
C13 C14 H18 119.939 no
C15 C14 H18 119.953 no
N1 C17 H19 109.240 no
N1 C17 H20 109.258 no
C18 C17 H19 109.239 no
C18 C17 H20 109.249 no
H19 C17 H20 107.916 no
C18 C19 H21 120.571 no
C20 C19 H21 120.579 no
C19 C20 H22 120.219 no
C26 C20 H22 120.220 no
C22 C21 H23 119.721 no
C26 C21 H23 119.723 no
C21 C22 H24 120.001 no
C23 C22 H24 119.993 no
C22 C23 H25 119.493 no
C24 C23 H25 119.512 no
C23 C24 H26 119.866 no
C25 C24 H26 119.873 no
N2 C27 H27 109.640 no
N2 C27 H28 109.640 no
C28 C27 H27 109.646 no
C28 C27 H28 109.651 no
H27 C27 H28 108.152 no
C28 C29 H29 120.365 no
C30 C29 H29 120.373 no
C29 C30 H30 120.122 no
C36 C30 H30 120.122 no
C32 C31 H31 119.589 no
C36 C31 H31 119.585 no
C31 C32 H32 120.167 no
C33 C32 H32 120.167 no
C32 C33 H33 119.560 no
C34 C33 H33 119.561 no
C33 C34 H34 119.737 no
C35 C34 H34 119.736 no
N2 C37 H35 109.040 no
N2 C37 H36 109.033 no
C38 C37 H35 109.030 no
C38 C37 H36 109.029 no
H35 C37 H36 107.803 no
C38 C39 H37 120.628 no
C40 C39 H37 120.626 no
C39 C40 H38 120.193 no
C46 C40 H38 120.201 no
C42 C41 H39 119.766 no
C46 C41 H39 119.771 no
C41 C42 H40 120.015 no
C43 C42 H40 120.028 no
C42 C43 H41 119.527 no
C44 C43 H41 119.529 no
C43 C44 H42 119.786 no
C45 C44 H42 119.794 no
O9 C47 H43 109.470 no
O9 C47 H44 109.476 no
O9 C47 H45 109.474 no
H43 C47 H44 109.471 no
H43 C47 H45 109.470 no
H44 C47 H45 109.466 no

loop_
_geom_bond_atom_site_label_1
_geom_bond_atom_site_label_2
_geom_bond_distance
_geom_bond_publ_flag
Zn1 N1 2.2043(19) yes
Zn1 N2 2.1804(16) yes
Zn1 N3 2.1421(14) yes
Zn1 N4 2.2887(18) yes
Zn1 N5 2.1269(17) yes
Cl1 O1 1.4433(17) yes
Cl1 O2 1.4397(17) yes
Cl1 O3 1.437(3) yes
Cl1 O4 1.4349(18) yes
Cl2 O5 1.436(2) yes
Cl2 O6 1.450(3) yes
Cl2 O7 1.4333(16) yes
Cl2 O8 1.4337(19) yes
O9 C47 1.435(4) yes
N1 C1 1.497(3) yes
N1 C7 1.474(3) yes
N1 C17 1.484(3) yes
N2 C2 1.493(3) yes
N2 C27 1.473(3) yes
N2 C37 1.494(3) yes
N3 C8 1.329(3) yes
N3 C15 1.385(3) yes
N4 C18 1.330(3) yes
N4 C25 1.387(3) yes
N5 C28 1.327(3) yes
N5 C35 1.379(4) yes
N6 C38 1.325(3) yes
N6 C45 1.376(3) yes
C1 C2 1.538(3) yes
C1 C6 1.537(4) yes
C2 C3 1.529(3) yes
C3 C4 1.525(4) yes
C4 C5 1.521(3) yes
C5 C6 1.531(3) yes
C7 C8 1.509(4) yes
C8 C9 1.410(3) yes
C9 C10 1.364(4) yes
C10 C16 1.407(4) yes
C11 C12 1.366(4) yes
C11 C16 1.415(4) yes
C12 C13 1.405(3) yes
C13 C14 1.379(4) yes
C14 C15 1.406(4) yes
C15 C16 1.425(3) yes
C17 C18 1.507(3) yes
C18 C19 1.407(4) yes
C19 C20 1.366(3) yes
C20 C26 1.407(4) yes
C21 C22 1.362(4) yes
C21 C26 1.421(3) yes
C22 C23 1.411(4) yes
C23 C24 1.372(3) yes
C24 C25 1.416(4) yes
C25 C26 1.421(4) yes
C27 C28 1.510(4) yes
C28 C29 1.407(3) yes
C29 C30 1.358(4) yes
C30 C36 1.409(3) yes
C31 C32 1.366(3) yes
C31 C36 1.416(4) yes
C32 C33 1.413(4) yes
C33 C34 1.368(4) yes
C34 C35 1.408(3) yes
C35 C36 1.420(3) yes
C37 C38 1.510(3) yes
C38 C39 1.415(4) yes
C39 C40 1.367(3) yes
C40 C46 1.408(3) yes
C41 C42 1.362(4) yes
C41 C46 1.424(3) yes
C42 C43 1.416(4) yes
C43 C44 1.373(3) yes
C44 C45 1.413(4) yes
C45 C46 1.424(3) yes
C1 H1 1.000 no
C2 H2 1.000 no
C3 H3 0.990 no
C3 H4 0.990 no
C4 H5 0.990 no
C4 H6 0.990 no
C5 H7 0.990 no
C5 H8 0.990 no
C6 H9 0.990 no
C6 H10 0.990 no
C7 H11 0.990 no
C7 H12 0.990 no
C9 H13 0.950 no
C10 H14 0.950 no
C11 H15 0.950 no
C12 H16 0.950 no
C13 H17 0.950 no
C14 H18 0.950 no
C17 H19 0.990 no
C17 H20 0.990 no
C19 H21 0.950 no
C20 H22 0.950 no
C21 H23 0.950 no
C22 H24 0.950 no
C23 H25 0.950 no
C24 H26 0.950 no
C27 H27 0.990 no
C27 H28 0.990 no
C29 H29 0.950 no
C30 H30 0.950 no
C31 H31 0.950 no
C32 H32 0.950 no
C33 H33 0.950 no
C34 H34 0.950 no
C37 H35 0.990 no
C37 H36 0.990 no
C39 H37 0.950 no
C40 H38 0.950 no
C41 H39 0.950 no
C42 H40 0.950 no
C43 H41 0.950 no
C44 H42 0.950 no
C47 H43 0.980 no
C47 H44 0.980 no
C47 H45 0.980 no

loop_
_geom_contact_atom_site_label_1
_geom_contact_atom_site_label_2
_geom_contact_distance
_geom_contact_publ_flag
_geom_contact_site_symmetry_2
Zn1 N6 2.4848(19) no .
Zn1 C14 3.477(3) no .
Zn1 C34 3.481(3) no .
Zn1 C38 3.057(2) no .
Zn1 C45 3.513(3) no .
N1 N6 3.315(3) no .
N1 C38 3.454(3) no .
N2 N6 2.955(3) no .
N2 C18 3.598(3) no .
N3 N6 3.238(3) no .
N3 C10 2.802(3) no .
N3 C17 3.041(4) no .
N3 C44 3.240(3) no .
N3 C45 3.458(3) no .
N4 C2 3.398(3) no .
N4 C20 2.811(3) no .
N4 C27 3.272(3) no .
N4 C28 3.533(3) no .
N5 N6 3.253(3) no .
N5 C24 3.192(3) no .
N5 C25 3.594(3) no .
N5 C30 2.794(3) no .
N5 C37 3.137(3) no .
N6 C7 3.207(3) no .
N6 C8 3.387(3) no .
N6 C40 2.810(3) no .
C1 C4 2.962(3) no .
C1 C18 3.175(3) no .
C1 C37 3.199(3) no .
C1 C38 3.224(4) no .
C2 C5 2.941(4) no .
C2 C17 3.262(3) no .
C2 C18 3.219(3) no .
C2 C38 3.255(4) no .
C3 C6 2.930(3) no .
C3 C27 3.188(4) no .
C3 C37 2.959(4) no .
C6 C7 3.326(4) no .
C6 C17 2.898(4) no .
C7 C45 3.339(4) no .
C8 C16 2.755(4) no .
C8 C17 2.928(4) no .
C8 C44 3.248(4) no .
C8 C45 3.292(3) no .
C9 C15 2.760(4) no .
C9 C44 3.592(3) no .
C11 C14 2.800(3) no .
C12 C15 2.799(4) no .
C13 C16 2.797(4) no .
C14 C34 3.181(3) no .
C18 C26 2.741(3) no .
C19 C25 2.761(4) no .
C21 C24 2.799(4) no .
C22 C25 2.812(3) no .
C23 C26 2.790(4) no .
C24 C28 3.158(3) no .
C24 C29 3.574(3) no .
C25 C27 3.414(3) no .
C25 C28 3.508(3) no .
C28 C36 2.745(4) no .
C28 C37 2.985(4) no .
C29 C35 2.756(3) no .
C31 C34 2.791(3) no .
C32 C35 2.808(4) no .
C33 C36 2.791(3) no .
C38 C46 2.745(3) no .
C39 C45 2.754(4) no .
C41 C44 2.803(4) no .
C42 C45 2.817(3) no .
C43 C46 2.791(4) no .
O1 C3 3.468(3) no 2_786
O1 C27 3.370(3) no 2_786
O1 C32 3.275(4) no 2_776
O1 C33 3.418(4) no 2_776
O1 C42 3.585(3) no 2_676
O2 C30 3.186(3) no 1_455
O2 C32 3.288(3) no 2_776
O2 C33 3.572(3) no 2_776
O2 C39 3.169(4) no .
O2 C40 3.186(4) no .
O2 C41 3.505(3) no 2_676
O3 C29 3.166(3) no 1_455
O3 C30 3.153(3) no 1_455
O3 C42 3.159(4) no 1_565
O3 C42 3.485(3) no 2_676
O3 C43 3.250(3) no 1_565
O4 C3 3.537(3) no .
O4 C3 3.226(3) no 2_786
O5 C11 3.386(3) no 2_765
O5 C19 3.449(4) no 2_775
O5 C22 3.575(4) no 2_875
O6 O9 2.874(3) no .
O6 C9 3.165(4) no 1_655
O6 C11 3.468(3) no 2_765
O6 C47 3.435(4) no .
O7 C6 3.438(3) no 1_655
O7 C7 3.291(4) no 1_655
O7 C17 3.397(3) no 1_655
O7 C23 3.260(4) no .
O8 O9 3.303(4) no .
O8 C13 3.209(3) no .
O8 C14 3.403(3) no .
O8 C19 3.468(4) no 2_775
O8 C24 3.407(4) no .
O9 O6 2.874(3) no .
O9 O8 3.303(4) no .
O9 C12 3.310(4) no 2_765
O9 C13 3.404(4) no .
O9 C20 3.106(3) no 1_545
O9 C21 3.167(4) no 1_545
O9 C26 3.319(3) no 1_545
C3 O1 3.468(3) no 2_786
C3 O4 3.537(3) no .
C3 O4 3.226(3) no 2_786
C6 O7 3.438(3) no 1_455
C7 O7 3.291(4) no 1_455
C9 O6 3.165(4) no 1_455
C11 O5 3.386(3) no 2_765
C11 O6 3.468(3) no 2_765
C12 O9 3.310(4) no 2_765
C13 O8 3.209(3) no .
C13 O9 3.404(4) no .
C14 O8 3.403(3) no .
C14 C20 3.569(4) no 2_775
C17 O7 3.397(3) no 1_455
C17 C21 3.578(3) no 2_775
C17 C22 3.525(3) no 2_775
C18 C26 3.595(3) no 2_775
C19 O5 3.449(4) no 2_775
C19 O8 3.468(4) no 2_775
C19 C24 3.427(3) no 2_775
C19 C25 3.537(3) no 2_775
C20 O9 3.106(3) no 1_565
C20 C14 3.569(4) no 2_775
C20 C25 3.586(3) no 2_775
C21 O9 3.167(4) no 1_565
C21 C17 3.578(3) no 2_775
C22 O5 3.575(4) no 2_875
C22 C17 3.525(3) no 2_775
C23 O7 3.260(4) no .
C24 O8 3.407(4) no .
C24 C19 3.427(3) no 2_775
C25 C19 3.537(3) no 2_775
C25 C20 3.586(3) no 2_775
C26 O9 3.319(3) no 1_565
C26 C18 3.595(3) no 2_775
C26 C47 3.599(4) no 1_565
C27 O1 3.370(3) no 2_786
C29 O3 3.166(3) no 1_655
C30 O2 3.186(3) no 1_655
C30 O3 3.153(3) no 1_655
C32 O1 3.275(4) no 2_776
C32 O2 3.288(3) no 2_776
C33 O1 3.418(4) no 2_776
C33 O2 3.572(3) no 2_776
C33 C40 3.510(3) no 2_776
C34 C40 3.430(3) no 2_776
C39 O2 3.169(4) no .
C40 O2 3.186(4) no .
C40 C33 3.510(3) no 2_776
C40 C34 3.430(3) no 2_776
C41 O2 3.505(3) no 2_676
C42 O1 3.585(3) no 2_676
C42 O3 3.159(4) no 1_545
C42 O3 3.485(3) no 2_676
C43 O3 3.250(3) no 1_545
C47 O6 3.435(4) no .
C47 C26 3.599(4) no 1_545
Zn1 H1 3.3974 no .
Zn1 H2 3.2133 no .
Zn1 H12 3.1886 no .
Zn1 H18 3.0010 no .
Zn1 H20 3.1725 no .
Zn1 H26 3.3196 no .
Zn1 H28 3.1587 no .
Zn1 H34 3.0181 no .
Zn1 H36 3.2949 no .
Zn1 H42 3.5872 no .
N1 H2 2.7060 no .
N1 H9 2.7712 no .
N1 H10 2.7602 no .
N2 H1 2.7225 no .
N2 H3 2.7753 no .
N2 H4 2.7295 no .
N3 H11 3.1778 no .
N3 H12 2.9446 no .
N3 H13 3.2503 no .
N3 H18 2.5935 no .
N3 H20 2.5960 no .
N3 H34 3.0754 no .
N3 H42 2.8663 no .
N4 H2 2.8701 no .
N4 H18 3.3352 no .
N4 H19 3.2276 no .
N4 H20 2.7379 no .
N4 H21 3.2588 no .
N4 H26 2.6158 no .
N4 H28 2.7849 no .
N5 H18 3.2251 no .
N5 H26 2.5750 no .
N5 H27 3.1747 no .
N5 H28 2.9369 no .
N5 H29 3.2475 no .
N5 H34 2.5966 no .
N5 H36 2.7647 no .
N6 H1 3.2411 no .
N6 H12 2.6704 no .
N6 H34 3.2886 no .
N6 H35 3.2203 no .
N6 H36 2.6745 no .
N6 H37 3.2602 no .
N6 H42 2.5942 no .
C1 H3 2.7457 no .
C1 H4 3.3777 no .
C1 H6 3.2999 no .
C1 H7 3.3824 no .
C1 H8 2.7484 no .
C1 H11 2.8106 no .
C1 H12 2.5757 no .
C1 H19 2.6030 no .
C1 H20 3.3231 no .
C1 H35 3.3671 no .
C2 H5 3.3713 no .
C2 H6 2.7359 no .
C2 H8 3.2800 no .
C2 H9 2.7418 no .
C2 H10 3.3708 no .
C2 H19 3.5208 no .
C2 H27 2.8074 no .
C2 H28 2.5240 no .
C2 H35 2.5791 no .
C2 H36 3.3116 no .
C3 H1 2.6968 no .
C3 H7 3.3503 no .
C3 H8 2.7072 no .
C3 H9 3.2808 no .
C3 H27 3.0410 no .
C3 H28 3.3247 no .
C3 H35 2.4708 no .
C4 H1 3.2572 no .
C4 H2 2.6690 no .
C4 H9 2.7262 no .
C4 H10 3.3602 no .
C5 H1 2.6989 no .
C5 H2 3.2184 no .
C5 H3 2.7073 no .
C5 H4 3.3486 no .
C6 H2 2.6731 no .
C6 H3 3.2735 no .
C6 H5 3.3643 no .
C6 H6 2.7241 no .
C6 H11 3.1851 no .
C6 H12 3.5483 no .
C6 H19 2.4292 no .
C7 H1 2.4855 no .
C7 H10 3.0939 no .
C7 H13 2.6642 no .
C7 H19 2.7915 no .
C7 H20 2.4252 no .
C8 H14 3.2579 no .
C8 H19 3.5624 no .
C8 H20 2.4631 no .
C8 H42 3.2456 no .
C9 H11 2.6155 no .
C9 H12 2.9237 no .
C9 H20 3.3330 no .
C10 H15 2.6728 no .
C11 H14 2.6769 no .
C11 H17 3.2576 no .
C12 H18 3.2757 no .
C13 H15 3.2637 no .
C13 H34 3.5244 no .
C14 H16 3.2708 no .
C14 H34 2.6572 no .
C15 H14 3.2938 no .
C15 H15 3.3058 no .
C15 H17 3.2706 no .
C15 H20 3.4428 no .
C15 H34 2.9771 no .
C15 H42 3.0396 no .
C16 H13 3.2607 no .
C16 H16 3.2727 no .
C16 H18 3.3036 no .
C16 H42 3.5273 no .
C17 H1 3.3015 no .
C17 H2 3.0052 no .
C17 H9 2.6041 no .
C17 H10 3.0550 no .
C17 H11 2.5459 no .
C17 H12 3.2657 no .
C17 H21 2.6671 no .
C18 H2 2.5834 no .
C18 H9 3.0754 no .
C18 H22 3.2517 no .
C18 H28 3.4034 no .
C19 H2 2.9824 no .
C19 H9 3.0887 no .
C19 H19 2.5381 no .
C19 H20 3.0721 no .
C20 H2 3.5162 no .
C20 H23 2.6635 no .
C21 H22 2.6660 no .
C21 H25 3.2521 no .
C22 H26 3.2782 no .
C23 H23 3.2609 no .
C24 H18 3.4192 no .
C24 H24 3.2731 no .
C24 H28 3.1435 no .
C25 H2 3.4989 no .
C25 H22 3.2950 no .
C25 H23 3.3106 no .
C25 H25 3.2742 no .
C25 H28 2.7045 no .
C26 H21 3.2602 no .
C26 H24 3.2767 no .
C26 H26 3.3008 no .
C26 H28 3.2282 no .
C27 H2 2.4946 no .
C27 H4 2.8970 no .
C27 H29 2.6665 no .
C27 H35 2.8184 no .
C27 H36 2.4061 no .
C28 H26 2.8643 no .
C28 H30 3.2488 no .
C28 H36 2.5412 no .
C29 H26 3.3429 no .
C29 H27 2.6260 no .
C29 H28 2.9111 no .
C29 H36 3.4013 no .
C30 H26 3.5218 no .
C30 H31 2.6688 no .
C31 H30 2.6759 no .
C31 H33 3.2551 no .
C32 H34 3.2750 no .
C33 H18 3.5511 no .
C33 H31 3.2621 no .
C34 H18 2.7194 no .
C34 H32 3.2712 no .
C34 H42 3.1137 no .
C35 H18 3.1242 no .
C35 H26 2.8585 no .
C35 H30 3.2915 no .
C35 H31 3.3026 no .
C35 H33 3.2662 no .
C36 H26 3.3277 no .
C36 H29 3.2570 no .
C36 H32 3.2792 no .
C36 H34 3.2956 no .
C37 H1 2.9318 no .
C37 H2 3.3214 no .
C37 H3 2.6704 no .
C37 H4 3.1411 no .
C37 H27 2.5143 no .
C37 H28 3.2639 no .
C37 H37 2.6978 no .
C38 H1 2.6306 no .
C38 H3 3.3776 no .
C38 H12 2.9512 no .
C38 H38 3.2585 no .
C39 H1 2.7639 no .
C39 H3 3.4092 no .
C39 H12 3.1860 no .
C39 H35 2.5560 no .
C39 H36 3.1351 no .
C40 H1 3.4527 no .
C40 H12 3.0934 no .
C40 H39 2.6780 no .
C41 H38 2.6789 no .
C41 H41 3.2561 no .
C42 H42 3.2828 no .
C43 H39 3.2658 no .
C44 H12 3.4435 no .
C44 H34 3.1426 no .
C44 H40 3.2779 no .
C45 H12 2.6515 no .
C45 H38 3.2931 no .
C45 H39 3.3163 no .
C45 H41 3.2739 no .
C46 H12 2.8548 no .
C46 H37 3.2626 no .
C46 H40 3.2793 no .
C46 H42 3.3005 no .
H1 H2 2.8559 no .
H1 H3 2.5399 no .
H1 H8 2.5401 no .
H1 H9 2.8706 no .
H1 H10 2.3637 no .
H1 H11 2.8516 no .
H1 H12 2.1888 no .
H1 H19 3.4127 no .
H1 H35 3.0155 no .
H1 H37 2.9473 no .
H2 H3 2.8609 no .
H2 H4 2.3588 no .
H2 H5 3.5744 no .
H2 H6 2.5075 no .
H2 H9 2.5206 no .
H2 H10 3.5826 no .
H2 H19 3.2298 no .
H2 H21 3.3895 no .
H2 H27 2.9402 no .
H2 H28 2.1604 no .
H2 H35 3.4472 no .
H3 H5 2.3656 no .
H3 H6 2.8744 no .
H3 H8 2.5458 no .
H3 H27 3.3871 no .
H3 H35 1.9734 no .
H3 H36 3.4796 no .
H3 H37 2.9334 no .
H4 H5 2.3800 no .
H4 H6 2.3682 no .
H4 H27 2.4977 no .
H4 H28 3.0093 no .
H4 H35 2.6031 no .
H5 H7 2.3785 no .
H5 H8 2.3639 no .
H6 H7 2.3652 no .
H6 H8 2.8721 no .
H6 H9 2.5694 no .
H7 H9 2.3687 no .
H7 H10 2.3840 no .
H8 H9 2.8777 no .
H8 H10 2.3700 no .
H9 H11 3.5761 no .
H9 H19 1.9922 no .
H9 H20 3.4910 no .
H9 H21 2.7504 no .
H10 H11 2.6837 no .
H10 H12 3.3264 no .
H10 H19 2.4555 no .
H11 H13 2.4750 no .
H11 H19 2.5952 no .
H11 H20 2.5044 no .
H12 H13 2.9555 no .
H12 H20 3.3932 no .
H13 H14 2.3207 no .
H14 H15 2.5240 no .
H15 H16 2.3096 no .
H16 H17 2.3480 no .
H17 H18 2.3243 no .
H18 H26 2.6749 no .
H18 H34 2.3867 no .
H19 H21 2.3313 no .
H20 H21 3.2210 no .
H21 H22 2.3286 no .
H22 H23 2.5067 no .
H23 H24 2.3083 no .
H24 H25 2.3534 no .
H25 H26 2.3132 no .
H26 H28 3.4064 no .
H27 H29 2.4798 no .
H27 H35 2.6092 no .
H27 H36 2.4097 no .
H28 H29 2.9525 no .
H28 H36 3.3791 no .
H29 H30 2.3153 no .
H30 H31 2.5185 no .
H31 H32 2.3129 no .
H32 H33 2.3587 no .
H33 H34 2.3079 no .
H34 H42 2.2708 no .
H35 H37 2.3550 no .
H36 H37 3.3254 no .
H37 H38 2.3294 no .
H38 H39 2.5254 no .
H39 H40 2.3091 no .
H40 H41 2.3598 no .
H41 H42 2.3131 no .
Cl1 H4 3.1811 no 2_786
Cl1 H8 3.1210 no .
Cl1 H27 3.3811 no 2_786
Cl1 H30 3.1969 no 1_455
Cl1 H32 3.3661 no 2_776
Cl1 H33 3.5604 no 2_776
Cl1 H37 3.3002 no .
Cl1 H39 3.2022 no 2_676
Cl1 H40 3.3523 no 2_676
Cl1 H41 3.5977 no 1_565
Cl2 H11 3.2420 no 1_655
Cl2 H15 3.2851 no 2_765
Cl2 H16 3.4163 no 2_765
Cl2 H21 3.1596 no 2_775
Cl2 H24 3.3184 no 2_875
Cl2 H25 3.1125 no .
O1 H4 2.5247 no 2_786
O1 H27 2.4172 no 2_786
O1 H32 2.6156 no 2_776
O1 H33 2.8966 no 2_776
O1 H35 3.5833 no 2_786
O1 H39 3.3875 no 2_676
O1 H40 3.0516 no 2_676
O2 H8 3.2156 no .
O2 H30 2.6431 no 1_455
O2 H31 3.1654 no 1_455
O2 H32 2.9758 no 2_776
O2 H33 3.4700 no 2_776
O2 H37 2.7150 no .
O2 H38 2.6992 no .
O2 H39 2.6559 no 2_676
O3 H8 2.8786 no .
O3 H29 2.7514 no 1_455
O3 H30 2.7561 no 1_455
O3 H39 3.0911 no 2_676
O3 H40 2.5590 no 1_565
O3 H40 2.7496 no 2_676
O3 H41 2.7248 no 1_565
O4 H3 2.6752 no .
O4 H3 2.7872 no 2_786
O4 H4 2.7432 no 2_786
O4 H5 3.4216 no .
O4 H8 2.8255 no .
O4 H27 3.5997 no 2_786
O4 H35 2.8010 no 2_786
O4 H37 2.8372 no .
O4 H41 3.3198 no 1_565
O5 H9 3.1104 no 2_775
O5 H15 2.6249 no 2_765
O5 H16 3.1304 no 2_765
O5 H19 3.1147 no 2_775
O5 H21 2.5069 no 2_775
O5 H24 2.8843 no 2_875
O5 H25 3.1787 no .
O5 H25 3.2036 no 2_875
O6 H11 3.0323 no 1_655
O6 H13 2.7801 no 1_655
O6 H15 2.9891 no 2_765
O6 H20 3.4896 no 1_655
O6 H24 2.7720 no 2_875
O6 H43 3.1418 no .
O7 H9 3.5094 no 1_655
O7 H10 2.6026 no 1_655
O7 H11 2.3531 no 1_655
O7 H19 2.7400 no 1_655
O7 H20 3.3742 no 1_655
O7 H25 2.4218 no .
O7 H26 3.3833 no .
O8 H16 2.9757 no 2_765
O8 H17 2.4856 no .
O8 H18 2.8893 no .
O8 H21 2.7291 no 2_775
O8 H22 3.2524 no 2_775
O8 H25 3.3407 no .
O8 H26 2.8472 no .
O8 H43 3.2686 no .
O9 H16 3.4953 no .
O9 H16 3.3825 no 2_765
O9 H17 2.5934 no .
O9 H22 2.7033 no 1_545
O9 H23 2.7616 no 1_545
N3 H23 3.4936 no 2_775
C2 H45 3.4791 no 1_565
C3 H33 3.4676 no 1_565
C3 H45 3.4709 no 1_565
C4 H33 3.3422 no 1_565
C4 H41 3.1957 no 1_565
C5 H15 3.4894 no 1_565
C5 H30 2.9044 no 1_455
C5 H41 3.0461 no 1_565
C6 H30 3.1093 no 1_455
C7 H31 3.0897 no 1_455
C9 H44 3.4109 no 1_455
C10 H7 3.4336 no 1_545
C10 H44 3.5033 no 1_455
C11 H6 3.0105 no 1_545
C11 H7 3.0213 no 1_545
C11 H9 3.4397 no 1_545
C11 H24 3.5708 no 1_445
C12 H6 2.8453 no 1_545
C12 H17 3.5167 no 2_765
C12 H21 3.5928 no 1_545
C13 H6 3.2350 no 1_545
C13 H22 2.8178 no 2_775
C13 H43 3.5626 no .
C13 H45 3.4500 no .
C14 H22 2.7525 no 2_775
C14 H23 3.4498 no 2_775
C15 H22 3.5092 no 2_775
C15 H23 3.1309 no 2_775
C16 H6 3.5321 no 1_545
C16 H7 3.2770 no 1_545
C16 H23 3.2848 no 2_775
C19 H16 3.1977 no 1_565
C20 H16 3.3442 no 1_565
C20 H18 3.4522 no 2_775
C20 H45 3.2947 no 1_565
C21 H20 2.8082 no 2_775
C21 H44 3.2769 no 1_565
C22 H14 3.2508 no 1_665
C22 H15 3.5265 no 1_665
C22 H19 3.5427 no 2_775
C22 H20 2.8367 no 2_775
C23 H21 3.3485 no 2_775
C24 H21 3.2945 no 2_775
C26 H20 3.5831 no 2_775
C26 H44 3.3974 no 1_565
C26 H45 3.4611 no 1_565
C27 H44 3.5925 no 1_565
C27 H45 3.4992 no 1_565
C29 H39 3.2649 no 2_776
C30 H8 3.1374 no 1_655
C30 H10 3.1243 no 1_655
C30 H39 2.9559 no 2_776
C31 H11 3.2408 no 1_655
C31 H12 3.3063 no 1_655
C31 H38 3.0428 no 2_776
C31 H39 3.5576 no 2_776
C32 H38 2.8980 no 2_776
C32 H43 2.9557 no .
C33 H37 3.4520 no 2_776
C33 H38 2.8812 no 2_776
C33 H43 2.8671 no .
C34 H38 3.0279 no 2_776
C35 H38 3.1887 no 2_776
C35 H39 3.5271 no 2_776
C36 H38 3.1889 no 2_776
C36 H39 3.0684 no 2_776
C40 H31 3.2522 no 1_455
C41 H32 3.3042 no 1_455
C41 H36 3.0307 no 2_776
C42 H36 2.9365 no 2_776
C43 H5 3.1767 no 1_545
C43 H7 3.5982 no 1_545
C43 H35 3.5173 no 2_776
C43 H36 3.0876 no 2_776
C44 H5 3.2782 no 1_545
C44 H36 3.3625 no 2_776
C45 H36 3.4696 no 2_776
C46 H31 3.5456 no 1_455
C46 H36 3.2656 no 2_776
C47 H13 3.1395 no 1_655
C47 H17 3.0483 no .
C47 H22 3.5507 no 1_545
C47 H23 3.5802 no 1_545
C47 H28 3.2289 no 1_545
C47 H33 3.3285 no .
H1 H30 3.2663 no 1_455
H1 H31 3.1838 no 1_455
H2 H45 2.7229 no 1_565
H3 O4 2.6752 no .
H3 O4 2.7872 no 2_786
H4 Cl1 3.1811 no 2_786
H4 O1 2.5247 no 2_786
H4 O4 2.7432 no 2_786
H4 H33 2.7484 no 1_565
H4 H45 2.9857 no 1_565
H5 O4 3.4216 no .
H5 C43 3.1767 no 1_565
H5 C44 3.2782 no 1_565
H5 H33 2.9739 no 1_565
H5 H34 3.4536 no 1_565
H5 H41 2.5088 no 1_565
H5 H42 2.7281 no 1_565
H6 C11 3.0105 no 1_565
H6 C12 2.8453 no 1_565
H6 C13 3.2350 no 1_565
H6 C16 3.5321 no 1_565
H6 H15 3.3163 no 1_565
H6 H16 3.0592 no 1_565
H6 H33 3.1362 no 1_565
H6 H45 2.9216 no 1_565
H7 C10 3.4336 no 1_565
H7 C11 3.0213 no 1_565
H7 C16 3.2770 no 1_565
H7 C43 3.5982 no 1_565
H7 H14 3.2286 no 1_565
H7 H15 2.8130 no 1_565
H7 H29 3.4005 no 1_455
H7 H30 3.0502 no 1_455
H7 H41 2.7524 no 1_565
H8 Cl1 3.1210 no .
H8 O2 3.2156 no .
H8 O3 2.8786 no .
H8 O4 2.8255 no .
H8 C30 3.1374 no 1_455
H8 H29 3.4059 no 1_455
H8 H30 2.2588 no 1_455
H8 H41 2.7903 no 1_565
H9 O5 3.1104 no 2_775
H9 O7 3.5094 no 1_455
H9 C11 3.4397 no 1_565
H9 H15 3.0062 no 1_565
H9 H16 3.3166 no 1_565
H10 O7 2.6026 no 1_455
H10 C30 3.1243 no 1_455
H10 H25 3.0550 no 1_455
H10 H30 2.5633 no 1_455
H10 H31 3.3919 no 1_455
H11 Cl2 3.2420 no 1_455
H11 O6 3.0323 no 1_455
H11 O7 2.3531 no 1_455
H11 C31 3.2408 no 1_455
H11 H31 2.7721 no 1_455
H12 C31 3.3063 no 1_455
H12 H31 2.5076 no 1_455
H13 O6 2.7801 no 1_455
H13 C47 3.1395 no 1_455
H13 H32 3.1823 no 1_455
H13 H43 2.7996 no 1_455
H13 H44 2.7241 no 1_455
H14 C22 3.2508 no 1_445
H14 H7 3.2286 no 1_545
H14 H24 2.9340 no 1_445
H14 H44 2.9151 no 1_455
H15 Cl2 3.2851 no 2_765
H15 O5 2.6249 no 2_765
H15 O6 2.9891 no 2_765
H15 C5 3.4894 no 1_545
H15 C22 3.5265 no 1_445
H15 H6 3.3163 no 1_545
H15 H7 2.8130 no 1_545
H15 H9 3.0062 no 1_545
H15 H24 2.7458 no 1_445
H16 Cl2 3.4163 no 2_765
H16 O5 3.1304 no 2_765
H16 O8 2.9757 no 2_765
H16 O9 3.4953 no .
H16 O9 3.3825 no 2_765
H16 C19 3.1977 no 1_545
H16 C20 3.3442 no 1_545
H16 H6 3.0592 no 1_545
H16 H9 3.3166 no 1_545
H16 H17 2.9812 no 2_765
H16 H21 2.7225 no 1_545
H16 H22 2.9607 no 1_545
H16 H45 3.4250 no .
H17 O8 2.4856 no .
H17 O9 2.5934 no .
H17 C12 3.5167 no 2_765
H17 C47 3.0483 no .
H17 H16 2.9812 no 2_765
H17 H17 3.5124 no 2_765
H17 H22 2.8792 no 2_775
H17 H43 2.9341 no .
H17 H45 3.0390 no .
H18 O8 2.8893 no .
H18 C20 3.4522 no 2_775
H18 H22 2.7695 no 2_775
H19 O5 3.1147 no 2_775
H19 O7 2.7400 no 1_455
H19 C22 3.5427 no 2_775
H19 H24 3.5724 no 2_775
H20 O6 3.4896 no 1_455
H20 O7 3.3742 no 1_455
H20 C21 2.8082 no 2_775
H20 C22 2.8367 no 2_775
H20 C26 3.5831 no 2_775
H20 H23 2.8287 no 2_775
H20 H24 2.8894 no 2_775
H21 Cl2 3.1596 no 2_775
H21 O5 2.5069 no 2_775
H21 O8 2.7291 no 2_775
H21 C12 3.5928 no 1_565
H21 C23 3.3485 no 2_775
H21 C24 3.2945 no 2_775
H21 H16 2.7225 no 1_565
H21 H25 3.5212 no 2_775
H21 H26 3.4442 no 2_775
H22 O8 3.2524 no 2_775
H22 O9 2.7033 no 1_565
H22 C13 2.8178 no 2_775
H22 C14 2.7525 no 2_775
H22 C15 3.5092 no 2_775
H22 C47 3.5507 no 1_565
H22 H16 2.9607 no 1_565
H22 H17 2.8792 no 2_775
H22 H18 2.7695 no 2_775
H22 H45 3.3809 no 1_565
H23 O9 2.7616 no 1_565
H23 N3 3.4936 no 2_775
H23 C14 3.4498 no 2_775
H23 C15 3.1309 no 2_775
H23 C16 3.2848 no 2_775
H23 C47 3.5802 no 1_565
H23 H20 2.8287 no 2_775
H23 H44 3.3538 no 1_565
H24 Cl2 3.3184 no 2_875
H24 O5 2.8843 no 2_875
H24 O6 2.7720 no 2_875
H24 C11 3.5708 no 1_665
H24 H14 2.9340 no 1_665
H24 H15 2.7458 no 1_665
H24 H19 3.5724 no 2_775
H24 H20 2.8894 no 2_775
H25 Cl2 3.1125 no .
H25 O5 3.1787 no .
H25 O5 3.2036 no 2_875
H25 O7 2.4218 no .
H25 O8 3.3407 no .
H25 H10 3.0550 no 1_655
H25 H21 3.5212 no 2_775
H26 O7 3.3833 no .
H26 O8 2.8472 no .
H26 H21 3.4442 no 2_775
H27 Cl1 3.3811 no 2_786
H27 O1 2.4172 no 2_786
H27 O4 3.5997 no 2_786
H27 H44 3.4714 no 1_565
H27 H45 3.4597 no 1_565
H28 C47 3.2289 no 1_565
H28 H44 2.8247 no 1_565
H28 H45 2.7383 no 1_565
H29 O3 2.7514 no 1_655
H29 H7 3.4005 no 1_655
H29 H8 3.4059 no 1_655
H29 H40 3.2851 no 1_665
H29 H41 3.5312 no 1_665
H30 Cl1 3.1969 no 1_655
H30 O2 2.6431 no 1_655
H30 O3 2.7561 no 1_655
H30 C5 2.9044 no 1_655
H30 C6 3.1093 no 1_655
H30 H1 3.2663 no 1_655
H30 H7 3.0502 no 1_655
H30 H8 2.2588 no 1_655
H30 H10 2.5633 no 1_655
H30 H39 3.2346 no 2_776
H31 O2 3.1654 no 1_655
H31 C7 3.0897 no 1_655
H31 C40 3.2522 no 1_655
H31 C46 3.5456 no 1_655
H31 H1 3.1838 no 1_655
H31 H10 3.3919 no 1_655
H31 H11 2.7721 no 1_655
H31 H12 2.5076 no 1_655
H31 H38 3.1631 no 1_655
H31 H38 3.5812 no 2_776
H32 Cl1 3.3661 no 2_776
H32 O1 2.6156 no 2_776
H32 O2 2.9758 no 2_776
H32 C41 3.3042 no 1_655
H32 H13 3.1823 no 1_655
H32 H38 3.3761 no 2_776
H32 H39 3.1034 no 1_655
H32 H43 2.8365 no .
H33 Cl1 3.5604 no 2_776
H33 O1 2.8966 no 2_776
H33 O2 3.4700 no 2_776
H33 C3 3.4676 no 1_545
H33 C4 3.3422 no 1_545
H33 C47 3.3285 no .
H33 H4 2.7484 no 1_545
H33 H5 2.9739 no 1_545
H33 H6 3.1362 no 1_545
H33 H37 3.2811 no 2_776
H33 H38 3.3472 no 2_776
H33 H43 2.6802 no .
H33 H45 3.1074 no .
H34 H5 3.4536 no 1_545
H34 H38 3.5574 no 2_776
H35 O1 3.5833 no 2_786
H35 O4 2.8010 no 2_786
H35 C43 3.5173 no 2_776
H35 H41 3.5834 no 2_776
H36 C41 3.0307 no 2_776
H36 C42 2.9365 no 2_776
H36 C43 3.0876 no 2_776
H36 C44 3.3625 no 2_776
H36 C45 3.4696 no 2_776
H36 C46 3.2656 no 2_776
H36 H39 3.4863 no 2_776
H36 H40 3.3408 no 2_776
H36 H41 3.5355 no 2_776
H37 Cl1 3.3002 no .
H37 O2 2.7150 no .
H37 O4 2.8372 no .
H37 C33 3.4520 no 2_776
H37 H33 3.2811 no 2_776
H37 H42 3.5351 no 2_776
H38 O2 2.6992 no .
H38 C31 3.0428 no 2_776
H38 C32 2.8980 no 2_776
H38 C33 2.8812 no 2_776
H38 C34 3.0279 no 2_776
H38 C35 3.1887 no 2_776
H38 C36 3.1889 no 2_776
H38 H31 3.1631 no 1_455
H38 H31 3.5812 no 2_776
H38 H32 3.3761 no 2_776
H38 H33 3.3472 no 2_776
H38 H34 3.5574 no 2_776
H39 Cl1 3.2022 no 2_676
H39 O1 3.3875 no 2_676
H39 O2 2.6559 no 2_676
H39 O3 3.0911 no 2_676
H39 C29 3.2649 no 2_776
H39 C30 2.9559 no 2_776
H39 C31 3.5576 no 2_776
H39 C35 3.5271 no 2_776
H39 C36 3.0684 no 2_776
H39 H30 3.2346 no 2_776
H39 H32 3.1034 no 1_455
H39 H36 3.4863 no 2_776
H40 Cl1 3.3523 no 2_676
H40 O1 3.0516 no 2_676
H40 O3 2.5590 no 1_545
H40 O3 2.7496 no 2_676
H40 H29 3.2851 no 1_445
H40 H36 3.3408 no 2_776
H40 H40 3.4580 no 2_666
H41 Cl1 3.5977 no 1_545
H41 O3 2.7248 no 1_545
H41 O4 3.3198 no 1_545
H41 C4 3.1957 no 1_545
H41 C5 3.0461 no 1_545
H41 H5 2.5088 no 1_545
H41 H7 2.7524 no 1_545
H41 H8 2.7903 no 1_545
H41 H29 3.5312 no 1_445
H41 H35 3.5834 no 2_776
H41 H36 3.5355 no 2_776
H42 H5 2.7281 no 1_545
H42 H37 3.5351 no 2_776
H43 O6 3.1418 no .
H43 O8 3.2686 no .
H43 C13 3.5626 no .
H43 C32 2.9557 no .
H43 C33 2.8671 no .
H43 H13 2.7996 no 1_655
H43 H17 2.9341 no .
H43 H32 2.8365 no .
H43 H33 2.6802 no .
H44 C9 3.4109 no 1_655
H44 C10 3.5033 no 1_655
H44 C21 3.2769 no 1_545
H44 C26 3.3974 no 1_545
H44 C27 3.5925 no 1_545
H44 H13 2.7241 no 1_655
H44 H14 2.9151 no 1_655
H44 H23 3.3538 no 1_545
H44 H27 3.4714 no 1_545
H44 H28 2.8247 no 1_545
H45 C2 3.4791 no 1_545
H45 C3 3.4709 no 1_545
H45 C13 3.4500 no .
H45 C20 3.2947 no 1_545
H45 C26 3.4611 no 1_545
H45 C27 3.4992 no 1_545
H45 H2 2.7229 no 1_545
H45 H4 2.9857 no 1_545
H45 H6 2.9216 no 1_545
H45 H16 3.4250 no .
H45 H17 3.0390 no .
H45 H22 3.3809 no 1_545
H45 H27 3.4597 no 1_545
H45 H28 2.7383 no 1_545
H45 H33 3.1074 no .

loop_
_geom_torsion_atom_site_label_1
_geom_torsion_atom_site_label_2
_geom_torsion_atom_site_label_3
_geom_torsion_atom_site_label_4
_geom_torsion
_geom_torsion_publ_flag
N1 Zn1 N2 C2 -19.19(9) no
N1 Zn1 N2 C27 -138.75(10) no
N1 Zn1 N2 C37 106.01(10) no
N2 Zn1 N1 C1 -6.57(9) no
N2 Zn1 N1 C7 -128.94(9) no
N2 Zn1 N1 C17 116.92(9) no
N1 Zn1 N3 C8 -27.85(11) no
N1 Zn1 N3 C15 155.68(15) no
N3 Zn1 N1 C1 160.10(11) no
N3 Zn1 N1 C7 37.72(8) no
N3 Zn1 N1 C17 -76.42(8) no
N1 Zn1 N4 C18 0.24(8) no
N1 Zn1 N4 C25 155.08(15) no
N4 Zn1 N1 C1 -100.13(10) no
N4 Zn1 N1 C7 137.50(8) no
N4 Zn1 N1 C17 23.36(8) no
N1 Zn1 N5 C28 -17.7(3) no
N1 Zn1 N5 C35 168.60(12) no
N5 Zn1 N1 C1 -16.3(3) no
N5 Zn1 N1 C7 -138.62(14) no
N5 Zn1 N1 C17 107.23(16) no
N2 Zn1 N3 C8 2.2(3) no
N2 Zn1 N3 C15 -174.31(11) no
N3 Zn1 N2 C2 -48.76(19) no
N3 Zn1 N2 C27 -168.33(11) no
N3 Zn1 N2 C37 76.44(18) no
N2 Zn1 N4 C18 -79.31(9) no
N2 Zn1 N4 C25 75.54(14) no
N4 Zn1 N2 C2 60.23(10) no
N4 Zn1 N2 C27 -59.33(10) no
N4 Zn1 N2 C37 -174.56(10) no
N2 Zn1 N5 C28 -27.50(10) no
N2 Zn1 N5 C35 158.83(14) no
N5 Zn1 N2 C2 156.97(11) no
N5 Zn1 N2 C27 37.41(9) no
N5 Zn1 N2 C37 -77.82(10) no
N3 Zn1 N4 C18 75.05(10) no
N3 Zn1 N4 C25 -130.10(14) no
N4 Zn1 N3 C8 -105.64(12) no
N4 Zn1 N3 C15 77.89(15) no
N3 Zn1 N5 C28 166.69(9) no
N3 Zn1 N5 C35 -6.99(17) no
N5 Zn1 N3 C8 150.39(10) no
N5 Zn1 N3 C15 -26.08(17) no
N4 Zn1 N5 C28 62.71(11) no
N4 Zn1 N5 C35 -110.97(13) no
N5 Zn1 N4 C18 -156.85(9) no
N5 Zn1 N4 C25 -2.01(15) no
Zn1 N1 C1 C2 30.58(17) no
Zn1 N1 C1 C6 155.22(10) no
Zn1 N1 C7 C8 -42.36(14) no
Zn1 N1 C17 C18 -43.79(17) no
C1 N1 C7 C8 -163.34(14) no
C7 N1 C1 C2 147.68(15) no
C7 N1 C1 C6 -87.68(19) no
C1 N1 C17 C18 77.6(2) no
C17 N1 C1 C2 -86.79(18) no
C17 N1 C1 C6 37.8(2) no
C7 N1 C17 C18 -154.66(16) no
C17 N1 C7 C8 68.3(2) no
Zn1 N2 C2 C1 41.82(16) no
Zn1 N2 C2 C3 168.10(10) no
Zn1 N2 C27 C28 -42.26(15) no
Zn1 N2 C37 C38 -39.1(2) no
C2 N2 C27 C28 -160.11(13) no
C27 N2 C2 C1 156.30(13) no
C27 N2 C2 C3 -77.42(18) no
C2 N2 C37 C38 83.02(19) no
C37 N2 C2 C1 -79.61(15) no
C37 N2 C2 C3 46.67(18) no
C27 N2 C37 C38 -151.17(16) no
C37 N2 C27 C28 72.58(18) no
Zn1 N3 C8 C7 11.8(2) no
Zn1 N3 C8 C9 -171.52(13) no
Zn1 N3 C15 C14 -11.3(3) no
Zn1 N3 C15 C16 171.90(11) no
C8 N3 C15 C14 172.46(17) no
C8 N3 C15 C16 -4.4(3) no
C15 N3 C8 C7 -171.35(16) no
C15 N3 C8 C9 5.4(3) no
Zn1 N4 C18 C17 -25.62(16) no
Zn1 N4 C18 C19 155.36(12) no
Zn1 N4 C25 C24 34.7(3) no
Zn1 N4 C25 C26 -146.24(13) no
C18 N4 C25 C24 -172.51(14) no
C18 N4 C25 C26 6.6(3) no
C25 N4 C18 C17 175.95(13) no
C25 N4 C18 C19 -3.1(3) no
Zn1 N5 C28 C27 11.1(2) no
Zn1 N5 C28 C29 -169.77(12) no
Zn1 N5 C35 C34 -14.5(3) no
Zn1 N5 C35 C36 168.13(11) no
C28 N5 C35 C34 172.24(16) no
C28 N5 C35 C36 -5.2(3) no
C35 N5 C28 C27 -174.47(15) no
C35 N5 C28 C29 4.7(3) no
C38 N6 C45 C44 -172.55(17) no
C38 N6 C45 C46 7.3(3) no
C45 N6 C38 C37 174.08(16) no
C45 N6 C38 C39 -5.2(3) no
N1 C1 C2 N2 -48.5(2) no
N1 C1 C2 C3 -176.85(14) no
N1 C1 C6 C5 179.20(14) no
C2 C1 C6 C5 -56.1(2) no
C6 C1 C2 N2 -175.98(14) no
C6 C1 C2 C3 55.6(2) no
N2 C2 C3 C4 176.68(14) no
C1 C2 C3 C4 -57.2(2) no
C2 C3 C4 C5 58.0(3) no
C3 C4 C5 C6 -58.0(3) no
C4 C5 C6 C1 57.8(3) no
N1 C7 C8 N3 22.4(3) no
N1 C7 C8 C9 -154.50(15) no
N3 C8 C9 C10 -2.0(4) no
C7 C8 C9 C10 174.66(18) no
C8 C9 C10 C16 -2.4(4) no
C9 C10 C16 C11 -174.1(2) no
C9 C10 C16 C15 3.2(4) no
C12 C11 C16 C10 176.9(2) no
C12 C11 C16 C15 -0.4(4) no
C16 C11 C12 C13 -0.0(4) no
C11 C12 C13 C14 0.2(4) no
C12 C13 C14 C15 0.2(4) no
C13 C14 C15 N3 -177.51(18) no
C13 C14 C15 C16 -0.6(3) no
N3 C15 C16 C10 0.2(3) no
N3 C15 C16 C11 177.59(17) no
C14 C15 C16 C10 -176.66(18) no
C14 C15 C16 C11 0.8(3) no
N1 C17 C18 N4 50.4(3) no
N1 C17 C18 C19 -130.52(17) no
N4 C18 C19 C20 -2.6(3) no
C17 C18 C19 C20 178.38(14) no
C18 C19 C20 C26 4.7(3) no
C19 C20 C26 C21 177.15(15) no
C19 C20 C26 C25 -1.3(3) no
C22 C21 C26 C20 -176.21(16) no
C22 C21 C26 C25 2.2(3) no
C26 C21 C22 C23 0.9(3) no
C21 C22 C23 C24 -2.3(3) no
C22 C23 C24 C25 0.6(3) no
C23 C24 C25 N4 -178.43(15) no
C23 C24 C25 C26 2.5(3) no
N4 C25 C26 C20 -4.5(3) no
N4 C25 C26 C21 177.03(13) no
C24 C25 C26 C20 174.62(14) no
C24 C25 C26 C21 -3.9(3) no
N2 C27 C28 N5 22.8(3) no
N2 C27 C28 C29 -156.42(14) no
N5 C28 C29 C30 -0.5(3) no
C27 C28 C29 C30 178.61(16) no
C28 C29 C30 C36 -3.1(3) no
C29 C30 C36 C31 -173.77(17) no
C29 C30 C36 C35 2.5(3) no
C32 C31 C36 C30 176.11(17) no
C32 C31 C36 C35 -0.1(3) no
C36 C31 C32 C33 -0.4(3) no
C31 C32 C33 C34 0.4(3) no
C32 C33 C34 C35 0.2(3) no
C33 C34 C35 N5 -178.10(17) no
C33 C34 C35 C36 -0.6(3) no
N5 C35 C36 C30 1.7(3) no
N5 C35 C36 C31 178.07(15) no
C34 C35 C36 C30 -175.79(16) no
C34 C35 C36 C31 0.6(3) no
N2 C37 C38 N6 57.8(3) no
N2 C37 C38 C39 -122.87(19) no
N6 C38 C39 C40 -1.0(4) no
C37 C38 C39 C40 179.72(17) no
C38 C39 C40 C46 5.1(3) no
C39 C40 C46 C41 177.80(18) no
C39 C40 C46 C45 -3.0(3) no
C42 C41 C46 C40 -177.04(19) no
C42 C41 C46 C45 3.7(3) no
C46 C41 C42 C43 -0.5(4) no
C41 C42 C43 C44 -2.2(4) no
C42 C43 C44 C45 1.6(4) no
C43 C44 C45 N6 -178.46(18) no
C43 C44 C45 C46 1.6(3) no
N6 C45 C46 C40 -3.4(3) no
N6 C45 C46 C41 175.86(16) no
C44 C45 C46 C40 176.50(17) no
C44 C45 C46 C41 -4.2(3) no
